data_2216838
loop_
_publ_author_name
'Fang-Fang Jian'
'Jian-Hui Wang'
'Xiang-Yan Yang'
'Yong-Xiang Wei'

_publ_section_title
;
 1,3,5-Tri-2-pyridylpentane-1,5-dione
;
_journal_coeditor_code XU2353
_journal_issue 12
_journal_name_full 'Acta Crystallographica Section E'
_journal_page_first o4846
_journal_page_last o4846
_journal_paper_doi 10.1107/S1600536807058953
_journal_volume 63
_journal_year 2007
_chemical_formula_iupac 'C20 H17 N3 O2'
_chemical_formula_moiety 'C20 H17 N3 O2'
_chemical_formula_sum 'C20 H17 N3 O2'
_chemical_formula_weight 331.37
_chemical_melting_point 124
_chemical_name_systematic
;
1,3,5-Tri-2-pyridylpentane-1,5-dione
;
_space_group_IT_number 2
_symmetry_cell_setting triclinic
_symmetry_space_group_name_Hall '-P 1'
_symmetry_space_group_name_H-M 'P -1'
_atom_sites_solution_hydrogens geom
_atom_sites_solution_primary direct
_atom_sites_solution_secondary difmap
_audit_creation_method SHELXL97
_cell_angle_alpha 101.92(3)
_cell_angle_beta 104.71(3)
_cell_angle_gamma 111.51(3)
_cell_formula_units_Z 2
_cell_length_a 8.3830(17)
_cell_length_b 10.750(2)
_cell_length_c 10.950(2)
_cell_measurement_reflns_used 25
_cell_measurement_temperature 295(2)
_cell_measurement_theta_max 14
_cell_measurement_theta_min 4
_cell_volume 837.3(4)
_computing_cell_refinement 'CAD-4 Software (Enraf--Nonius, 1989)'
_computing_data_collection 'CAD-4 Software (Enraf--Nonius, 1989)'
_computing_data_reduction 'NRCVAX (Gabe <i>et al.</i>,  1989)'
_computing_molecular_graphics 'SHELXTL/PC (Sheldrick, 1990)'
_computing_publication_material 'WinGX (Farrugia, 1999)'
_computing_structure_refinement 'SHELXL97 (Sheldrick, 1997)'
_computing_structure_solution 'SHELXS97 (Sheldrick, 1997)'
_diffrn_ambient_temperature 295(2)
_diffrn_measured_fraction_theta_full 0.990
_diffrn_measured_fraction_theta_max 0.990
_diffrn_measurement_device_type 'Enraf--Nonius CAD-4'
_diffrn_measurement_method \w/2\q
_diffrn_radiation_monochromator graphite
_diffrn_radiation_source 'fine-focus sealed tube'
_diffrn_radiation_type MoK\a
_diffrn_radiation_wavelength 0.71073
_diffrn_reflns_av_R_equivalents 0.0180
_diffrn_reflns_av_sigmaI/netI 0.0296
_diffrn_reflns_limit_h_max 9
_diffrn_reflns_limit_h_min -10
_diffrn_reflns_limit_k_max 13
_diffrn_reflns_limit_k_min -7
_diffrn_reflns_limit_l_max 13
_diffrn_reflns_limit_l_min -13
_diffrn_reflns_number 4623
_diffrn_reflns_theta_full 25.50
_diffrn_reflns_theta_max 25.50
_diffrn_reflns_theta_min 2.04
_diffrn_standards_decay_% 0.1
_diffrn_standards_interval_count 100
_diffrn_standards_number 3
_exptl_absorpt_coefficient_mu 0.087
_exptl_absorpt_correction_type none
_exptl_crystal_colour colourless
_exptl_crystal_density_diffrn 1.314
_exptl_crystal_density_method 'not measured'
_exptl_crystal_description block
_exptl_crystal_F_000 348
_exptl_crystal_size_max 0.20
_exptl_crystal_size_mid 0.15
_exptl_crystal_size_min 0.11
_refine_diff_density_max 0.127
_refine_diff_density_min -0.208
_refine_ls_extinction_method none
_refine_ls_goodness_of_fit_ref 1.037
_refine_ls_hydrogen_treatment constr
_refine_ls_matrix_type full
_refine_ls_number_parameters 226
_refine_ls_number_reflns 3084
_refine_ls_number_restraints 0
_refine_ls_restrained_S_all 1.037
_refine_ls_R_factor_all 0.0592
_refine_ls_R_factor_gt 0.0436
_refine_ls_shift/su_max 0.000
_refine_ls_shift/su_mean 0.000
_refine_ls_structure_factor_coef Fsqd
_refine_ls_weighting_details 'calc w = 1/[\s^2^(Fo^2^)+(0.0477P)^2^+0.1482P] where P=(Fo^2^+2Fc^2^)/3'
_refine_ls_weighting_scheme calc
_refine_ls_wR_factor_gt 0.1019
_refine_ls_wR_factor_ref 0.1130
_reflns_number_gt 2353
_reflns_number_total 3084
_reflns_threshold_expression I>2\s(I)
_cod_data_source_file xu2353.cif
_cod_data_source_block I
_cod_original_cell_volume 837.3(3)
_cod_database_code 2216838
_cod_database_fobs_code 2216838

loop_
_symmetry_equiv_pos_as_xyz
'x, y, z'
'-x, -y, -z'

loop_
_atom_site_type_symbol
_atom_site_label
_atom_site_fract_x
_atom_site_fract_y
_atom_site_fract_z
_atom_site_U_iso_or_equiv
_atom_site_adp_type
_atom_site_calc_flag
_atom_site_refinement_flags
_atom_site_occupancy
O O1 0.57178(18) -0.27893(12) 0.07393(13) 0.0640(4) Uani d . 1
O O2 0.78779(19) 0.19726(12) 0.04347(12) 0.0612(4) Uani d . 1
N N1 0.41992(19) -0.30815(15) 0.34078(14) 0.0560(4) Uani d . 1
N N2 0.8417(2) 0.45083(15) 0.32752(14) 0.0557(4) Uani d . 1
N N3 0.97442(18) 0.09329(14) 0.36515(13) 0.0478(3) Uani d . 1
C C1 0.3457(3) -0.4064(2) 0.3933(2) 0.0721(6) Uani d . 1
H H1B 0.3208 -0.3782 0.4697 0.087 Uiso calc R 1
C C2 0.3047(3) -0.5456(2) 0.3409(3) 0.0811(7) Uani d . 1
H H2B 0.2529 -0.6102 0.3810 0.097 Uiso calc R 1
C C3 0.3399(3) -0.5888(2) 0.2301(3) 0.0846(7) Uani d . 1
H H3B 0.3126 -0.6835 0.1927 0.101 Uiso calc R 1
C C4 0.4162(3) -0.49125(19) 0.1741(2) 0.0672(5) Uani d . 1
H H4A 0.4424 -0.5181 0.0980 0.081 Uiso calc R 1
C C5 0.4536(2) -0.35289(16) 0.23193(16) 0.0453(4) Uani d . 1
C C6 0.5366(2) -0.24400(16) 0.17207(16) 0.0440(4) Uani d . 1
C C7 0.5694(2) -0.09482(16) 0.23362(16) 0.0423(4) Uani d . 1
H H7A 0.6284 -0.0657 0.3300 0.051 Uiso calc R 1
H H7B 0.4520 -0.0912 0.2152 0.051 Uiso calc R 1
C C8 0.6889(2) 0.00837(15) 0.18096(15) 0.0383(3) Uani d . 1
H H8A 0.6417 -0.0323 0.0831 0.046 Uiso calc R 1
C C9 0.8847(2) 0.02844(14) 0.23367(14) 0.0360(3) Uani d . 1
C C10 0.9652(2) -0.01886(17) 0.15183(16) 0.0453(4) Uani d . 1
H H10A 0.8993 -0.0647 0.0605 0.054 Uiso calc R 1
C C11 1.1434(2) 0.00199(19) 0.20588(19) 0.0542(4) Uani d . 1
H H11A 1.2002 -0.0286 0.1516 0.065 Uiso calc R 1
C C12 1.2357(2) 0.06803(18) 0.34003(19) 0.0555(5) Uani d . 1
H H12A 1.3565 0.0834 0.3795 0.067 Uiso calc R 1
C C13 1.1469(2) 0.11107(19) 0.41502(18) 0.0544(4) Uani d . 1
H H13A 1.2104 0.1557 0.5068 0.065 Uiso calc R 1
C C14 0.6836(2) 0.15105(16) 0.21789(16) 0.0433(4) Uani d . 1
H H14A 0.5566 0.1351 0.1969 0.052 Uiso calc R 1
H H14B 0.7474 0.1990 0.3136 0.052 Uiso calc R 1
C C15 0.7697(2) 0.24470(16) 0.14624(15) 0.0417(4) Uani d . 1
C C16 0.8333(2) 0.40088(16) 0.20360(15) 0.0416(4) Uani d . 1
C C17 0.8833(3) 0.48560(18) 0.12857(18) 0.0564(5) Uani d . 1
H H17A 0.8748 0.4463 0.0418 0.068 Uiso calc R 1
C C18 0.9460(3) 0.62891(19) 0.1835(2) 0.0691(6) Uani d . 1
H H18A 0.9799 0.6887 0.1347 0.083 Uiso calc R 1
C C19 0.9575(3) 0.68178(19) 0.3110(2) 0.0690(6) Uani d . 1
H H19A 0.9998 0.7787 0.3511 0.083 Uiso calc R 1
C C20 0.9062(3) 0.59109(19) 0.3790(2) 0.0690(6) Uani d . 1
H H20A 0.9167 0.6290 0.4667 0.083 Uiso calc R 1

loop_
_atom_site_aniso_label
_atom_site_aniso_U_11
_atom_site_aniso_U_22
_atom_site_aniso_U_33
_atom_site_aniso_U_12
_atom_site_aniso_U_13
_atom_site_aniso_U_23
O1 0.0827(9) 0.0397(7) 0.0708(9) 0.0201(6) 0.0441(7) 0.0133(6)
O2 0.0957(10) 0.0497(7) 0.0500(7) 0.0367(7) 0.0365(7) 0.0185(6)
N1 0.0529(9) 0.0523(9) 0.0566(9) 0.0150(7) 0.0204(7) 0.0205(7)
N2 0.0775(10) 0.0419(8) 0.0516(9) 0.0264(7) 0.0299(8) 0.0148(7)
N3 0.0463(8) 0.0487(8) 0.0425(8) 0.0206(6) 0.0123(6) 0.0094(6)
C1 0.0720(13) 0.0758(15) 0.0686(13) 0.0214(11) 0.0322(11) 0.0367(11)
C2 0.0843(15) 0.0638(14) 0.0990(18) 0.0202(12) 0.0395(14) 0.0501(13)
C3 0.1021(18) 0.0452(11) 0.1096(19) 0.0241(12) 0.0468(15) 0.0376(12)
C4 0.0813(14) 0.0426(10) 0.0817(14) 0.0249(10) 0.0372(11) 0.0238(10)
C5 0.0383(8) 0.0394(9) 0.0525(10) 0.0130(7) 0.0130(7) 0.0162(7)
C6 0.0394(8) 0.0369(8) 0.0507(10) 0.0137(7) 0.0159(7) 0.0116(7)
C7 0.0408(8) 0.0378(8) 0.0492(9) 0.0171(7) 0.0183(7) 0.0145(7)
C8 0.0416(8) 0.0340(8) 0.0394(8) 0.0174(7) 0.0143(7) 0.0113(6)
C9 0.0417(8) 0.0261(7) 0.0396(8) 0.0133(6) 0.0156(7) 0.0122(6)
C10 0.0515(9) 0.0423(9) 0.0436(9) 0.0210(8) 0.0204(7) 0.0133(7)
C11 0.0514(10) 0.0532(10) 0.0703(12) 0.0281(9) 0.0328(9) 0.0222(9)
C12 0.0428(9) 0.0536(10) 0.0694(12) 0.0219(8) 0.0165(9) 0.0226(9)
C13 0.0492(10) 0.0532(10) 0.0482(10) 0.0195(8) 0.0070(8) 0.0114(8)
C14 0.0481(9) 0.0390(8) 0.0500(9) 0.0231(7) 0.0212(7) 0.0175(7)
C15 0.0473(9) 0.0408(9) 0.0398(9) 0.0233(7) 0.0138(7) 0.0143(7)
C16 0.0464(9) 0.0387(8) 0.0425(9) 0.0211(7) 0.0155(7) 0.0153(7)
C17 0.0724(12) 0.0475(10) 0.0527(10) 0.0242(9) 0.0280(9) 0.0210(8)
C18 0.0915(15) 0.0420(10) 0.0781(14) 0.0245(10) 0.0367(12) 0.0298(10)
C19 0.0864(15) 0.0355(10) 0.0810(14) 0.0229(10) 0.0340(12) 0.0145(10)
C20 0.1003(16) 0.0443(11) 0.0637(12) 0.0304(11) 0.0393(11) 0.0116(9)

loop_
_atom_type_symbol
_atom_type_description
_atom_type_scat_dispersion_real
_atom_type_scat_dispersion_imag
_atom_type_scat_source
C C 0.0033 0.0016 'International Tables Vol C Tables 4.2.6.8 and 6.1.1.4'
H H 0.0000 0.0000 'International Tables Vol C Tables 4.2.6.8 and 6.1.1.4'
N N 0.0061 0.0033 'International Tables Vol C Tables 4.2.6.8 and 6.1.1.4'
O O 0.0106 0.0060 'International Tables Vol C Tables 4.2.6.8 and 6.1.1.4'

loop_
_geom_angle_atom_site_label_1
_geom_angle_atom_site_label_2
_geom_angle_atom_site_label_3
_geom_angle
C5 N1 C1 116.29(17)
C16 N2 C20 116.38(15)
C9 N3 C13 117.34(14)
N1 C1 C2 123.4(2)
N1 C1 H1B 118.3
C2 C1 H1B 118.3
C3 C2 C1 119.29(19)
C3 C2 H2B 120.4
C1 C2 H2B 120.4
C2 C3 C4 118.8(2)
C2 C3 H3B 120.6
C4 C3 H3B 120.6
C3 C4 C5 118.7(2)
C3 C4 H4A 120.6
C5 C4 H4A 120.6
N1 C5 C4 123.38(16)
N1 C5 C6 116.83(14)
C4 C5 C6 119.79(16)
O1 C6 C5 119.43(14)
O1 C6 C7 121.65(14)
C5 C6 C7 118.90(14)
C6 C7 C8 112.50(13)
C6 C7 H7A 109.1
C8 C7 H7A 109.1
C6 C7 H7B 109.1
C8 C7 H7B 109.1
H7A C7 H7B 107.8
C9 C8 C7 110.17(12)
C9 C8 C14 110.11(13)
C7 C8 C14 111.77(12)
C9 C8 H8A 108.2
C7 C8 H8A 108.2
C14 C8 H8A 108.2
N3 C9 C10 121.81(14)
N3 C9 C8 115.90(13)
C10 C9 C8 122.28(14)
C11 C10 C9 119.52(16)
C11 C10 H10A 120.2
C9 C10 H10A 120.2
C12 C11 C10 118.97(16)
C12 C11 H11A 120.5
C10 C11 H11A 120.5
C13 C12 C11 118.30(16)
C13 C12 H12A 120.9
C11 C12 H12A 120.9
N3 C13 C12 124.06(17)
N3 C13 H13A 118.0
C12 C13 H13A 118.0
C15 C14 C8 112.94(13)
C15 C14 H14A 109.0
C8 C14 H14A 109.0
C15 C14 H14B 109.0
C8 C14 H14B 109.0
H14A C14 H14B 107.8
O2 C15 C14 121.65(14)
O2 C15 C16 119.61(14)
C14 C15 C16 118.74(13)
N2 C16 C17 123.20(15)
N2 C16 C15 117.27(14)
C17 C16 C15 119.52(14)
C18 C17 C16 118.98(17)
C18 C17 H17A 120.5
C16 C17 H17A 120.5
C19 C18 C17 118.47(18)
C19 C18 H18A 120.8
C17 C18 H18A 120.8
C20 C19 C18 119.05(17)
C20 C19 H19A 120.5
C18 C19 H19A 120.5
N2 C20 C19 123.91(18)
N2 C20 H20A 118.0
C19 C20 H20A 118.0

loop_
_geom_bond_atom_site_label_1
_geom_bond_atom_site_label_2
_geom_bond_distance
O1 C6 1.2078(19)
O2 C15 1.2066(18)
N1 C5 1.329(2)
N1 C1 1.336(2)
N2 C16 1.325(2)
N2 C20 1.334(2)
N3 C9 1.332(2)
N3 C13 1.334(2)
C1 C2 1.362(3)
C1 H1B 0.9300
C2 C3 1.351(3)
C2 H2B 0.9300
C3 C4 1.364(3)
C3 H3B 0.9300
C4 C5 1.371(2)
C4 H4A 0.9300
C5 C6 1.495(2)
C6 C7 1.496(2)
C7 C8 1.520(2)
C7 H7A 0.9700
C7 H7B 0.9700
C8 C9 1.510(2)
C8 C14 1.523(2)
C8 H8A 0.9800
C9 C10 1.374(2)
C10 C11 1.372(2)
C10 H10A 0.9300
C11 C12 1.360(3)
C11 H11A 0.9300
C12 C13 1.360(2)
C12 H12A 0.9300
C13 H13A 0.9300
C14 C15 1.494(2)
C14 H14A 0.9700
C14 H14B 0.9700
C15 C16 1.495(2)
C16 C17 1.373(2)
C17 C18 1.369(2)
C17 H17A 0.9300
C18 C19 1.358(3)
C18 H18A 0.9300
C19 C20 1.358(3)
C19 H19A 0.9300
C20 H20A 0.9300

loop_
_geom_hbond_atom_site_label_D
_geom_hbond_atom_site_label_H
_geom_hbond_atom_site_label_A
_geom_hbond_site_symmetry_A
_geom_hbond_distance_DH
_geom_hbond_distance_HA
_geom_hbond_distance_DA
_geom_hbond_angle_DHA
_geom_hbond_publ_flag
C4 H4A O1 2_645 0.93 2.51 3.322(3) 145.5 yes
C11 H11A O2 2_755 0.93 2.55 3.415(2) 154.9 yes
C14 H14B N2 1 0.97 2.48 2.836(2) 101.1 yes
C14 H14B N3 1 0.97 2.56 2.908(2) 101.3 yes

loop_
_cod_related_entry_id
_cod_related_entry_database
_cod_related_entry_code
1 ChemSpider 21120177
